data_1554296
loop_
_publ_author_name
'Luo, Fan'
'Lu, Yu'
'Hu, Mengjie'
'Tian, Junsong'
'Zhang, Lei'
'Bao, Wangzhen'
'Yan, Chao'
'Huang, Xin'
'Wang, Zhi-Xiang'
'Peng, Bo'

_publ_section_title
;
 Reductive ortho C--H cyanoalkylation of aryl(heteroaryl) sulfoxides: a
 general approach to \a-aryl(heteroaryl) nitriles
;
_journal_issue 11
_journal_name_full 'Organic Chemistry Frontiers'
_journal_page_first 1756
_journal_paper_doi 10.1039/C8QO00268A
_journal_volume 5
_journal_year 2018
_chemical_formula_moiety 'C23 H24 N2 O4 S2'
_chemical_formula_sum 'C23 H24 N2 O4 S2'
_chemical_formula_weight 456.56
_space_group_IT_number 14
_space_group_name_Hall '-P 2ybc'
_space_group_name_H-M_alt 'P 1 21/c 1'
_symmetry_cell_setting monoclinic
_symmetry_space_group_name_H-M 'P 1 21/c 1'
_atom_sites_solution_hydrogens geom
_atom_sites_solution_primary direct
_atom_sites_solution_secondary difmap
_audit_creation_method SHELXL-97
_audit_update_record
;
2018-02-08 deposited with the CCDC.
2018-04-13 downloaded from the CCDC.
;
_cell_angle_alpha 90.00
_cell_angle_beta 94.972(12)
_cell_angle_gamma 90.00
_cell_formula_units_Z 4
_cell_length_a 12.143(3)
_cell_length_b 10.204(2)
_cell_length_c 18.499(4)
_cell_measurement_reflns_used 6441
_cell_measurement_temperature 296(2)
_cell_measurement_theta_max 27.55
_cell_measurement_theta_min 1.68
_cell_volume 2283.5(9)
_computing_cell_refinement 'SAINT (Bruker, 2006)'
_computing_data_collection 'APEXII (Bruker, 2006)'
_computing_data_reduction SAINT
_computing_molecular_graphics 'SHELXTL (Bruker, 2002)'
_computing_publication_material SHELXTL
_computing_structure_refinement 'SHELXL97 (Sheldrick, 1997)'
_computing_structure_solution 'SHELXS97 (Sheldrick, 1997)'
_diffrn_ambient_temperature 296(2)
_diffrn_measured_fraction_theta_full 0.997
_diffrn_measured_fraction_theta_max 0.997
_diffrn_measurement_device_type 'Bruker APEX-II area-detector diffractometer'
_diffrn_measurement_method 'phi and omega scans'
_diffrn_radiation_monochromator graphite
_diffrn_radiation_source 'fine-focus sealed tube'
_diffrn_radiation_type MoK\a
_diffrn_radiation_wavelength 0.71073
_diffrn_reflns_av_R_equivalents 0.0796
_diffrn_reflns_av_sigmaI/netI 0.0355
_diffrn_reflns_limit_h_max 15
_diffrn_reflns_limit_h_min -15
_diffrn_reflns_limit_k_max 13
_diffrn_reflns_limit_k_min -13
_diffrn_reflns_limit_l_max 24
_diffrn_reflns_limit_l_min -24
_diffrn_reflns_number 75836
_diffrn_reflns_theta_full 27.55
_diffrn_reflns_theta_max 27.55
_diffrn_reflns_theta_min 1.68
_diffrn_standards_decay_% none
_diffrn_standards_interval_count none
_diffrn_standards_interval_time none
_diffrn_standards_number none
_exptl_absorpt_coefficient_mu 0.265
_exptl_absorpt_correction_T_max 0.943
_exptl_absorpt_correction_T_min 0.905
_exptl_absorpt_correction_type empirical
_exptl_absorpt_process_details 'SADABS (Sheldrick, 1996)'
_exptl_crystal_colour colourless
_exptl_crystal_density_diffrn 1.328
_exptl_crystal_density_method 'not measured'
_exptl_crystal_description block
_exptl_crystal_F_000 960
_exptl_crystal_size_max 0.36
_exptl_crystal_size_mid 0.28
_exptl_crystal_size_min 0.22
_refine_diff_density_max 0.268
_refine_diff_density_min -0.280
_refine_diff_density_rms 0.049
_refine_ls_extinction_method none
_refine_ls_goodness_of_fit_ref 1.052
_refine_ls_hydrogen_treatment mixed
_refine_ls_matrix_type full
_refine_ls_number_parameters 280
_refine_ls_number_reflns 5261
_refine_ls_number_restraints 0
_refine_ls_restrained_S_all 1.052
_refine_ls_R_factor_gt 0.0564
_refine_ls_shift/su_max 0.001
_refine_ls_shift/su_mean 0.000
_refine_ls_structure_factor_coef Fsqd
_refine_ls_weighting_details 'calc w=1/[\s^2^(Fo^2^)+(0.0551P)^2^+0.9143P] where P=(Fo^2^+2Fc^2^)/3'
_refine_ls_weighting_scheme calc
_refine_ls_wR_factor_gt 0.1209
_refine_ls_wR_factor_ref 0.1367
_reflns_number_gt 3670
_reflns_number_total 5261
_reflns_threshold_expression >2sigma(I)
_cod_data_source_file c8qo00268a2.cif
_cod_data_source_block 1
_cod_depositor_comments
;
The following automatic conversions were performed:

data item '_symmetry_cell_setting' value 'Monoclinic' was changed to
'monoclinic' in accordance with the
/home/saulius/struct/COD-crude-data/automatic-downloads/DataCite-retrospective/RSC/depositions/lib/dictionaries/cif_core.dic
dictionary named 'cif_core.dic' version 2.4.2 last updated on
2011-04-26.

Automatic conversion script
Id: cif_fix_values 6909 2019-04-08 15:41:33Z antanas 
;
_cod_original_cell_volume 2283.4(8)
_cod_original_sg_symbol_H-M P2(1)/c
_cod_database_code 1554296
_refine_ls_r_factor_ref 0.0878

loop_
_symmetry_equiv_pos_as_xyz
'x, y, z'
'-x, y+1/2, -z+1/2'
'-x, -y, -z'
'x, -y-1/2, z-1/2'

loop_
_atom_site_label
_atom_site_type_symbol
_atom_site_fract_x
_atom_site_fract_y
_atom_site_fract_z
_atom_site_U_iso_or_equiv
_atom_site_adp_type
_atom_site_occupancy
_atom_site_symmetry_multiplicity
_atom_site_calc_flag
_atom_site_refinement_flags
C1 C 0.8209(4) -0.3798(4) 0.50987(18) 0.0959(12) Uani 1 1 d .
H1A H 0.8215 -0.4736 0.5013 0.115 Uiso 1 1 calc R
H1B H 0.7550 -0.3577 0.5334 0.115 Uiso 1 1 calc R
C2 C 0.7210(4) 0.7159(3) 0.2046(2) 0.1052(13) Uani 1 1 d .
H2A H 0.7309 0.7588 0.2509 0.158 Uiso 1 1 calc R
H2B H 0.6438 0.7142 0.1882 0.158 Uiso 1 1 calc R
H2C H 0.7608 0.7626 0.1701 0.158 Uiso 1 1 calc R
C3 C 0.4755(3) -0.0348(3) 0.15069(18) 0.0765(9) Uani 1 1 d .
H3A H 0.4088 -0.0633 0.1274 0.092 Uiso 1 1 calc R
C4 C 0.9207(3) -0.3397(3) 0.55520(18) 0.0872(10) Uani 1 1 d .
H4A H 0.9027 -0.3175 0.6038 0.105 Uiso 1 1 calc R
H4B H 0.9751 -0.4095 0.5584 0.105 Uiso 1 1 calc R
C5 C 0.5608(3) 0.0010(3) 0.10993(16) 0.0733(9) Uani 1 1 d .
H5A H 0.5497 -0.0037 0.0596 0.088 Uiso 1 1 calc R
C6 C 0.5314(3) -0.1665(3) 0.40620(19) 0.0885(11) Uani 1 1 d .
H6A H 0.4890 -0.1925 0.4453 0.133 Uiso 1 1 calc R
H6B H 0.6023 -0.2086 0.4115 0.133 Uiso 1 1 calc R
H6C H 0.4930 -0.1917 0.3608 0.133 Uiso 1 1 calc R
C7 C 0.7594(2) 0.4951(3) 0.15234(16) 0.0616(7) Uani 1 1 d .
H7A H 0.7317 0.5268 0.1072 0.074 Uiso 1 1 calc R
C8 C 0.7640(2) 0.5773(3) 0.21178(18) 0.0627(7) Uani 1 1 d .
C9 C 0.4880(2) -0.0288(3) 0.22479(16) 0.0663(8) Uani 1 1 d .
H9A H 0.4305 -0.0528 0.2522 0.080 Uiso 1 1 calc R
C10 C 0.6618(2) 0.0433(3) 0.14118(13) 0.0556(7) Uani 1 1 d .
H10A H 0.7186 0.0677 0.1133 0.067 Uiso 1 1 calc R
C11 C 0.8056(2) 0.5300(3) 0.27790(17) 0.0626(7) Uani 1 1 d .
H11A H 0.8090 0.5848 0.3182 0.075 Uiso 1 1 calc R
C12 C 0.9259(2) -0.2445(3) 0.44614(15) 0.0584(7) Uani 1 1 d .
H12A H 0.9796 -0.2973 0.4223 0.070 Uiso 1 1 calc R
C13 C 0.7951(2) 0.3662(3) 0.15851(13) 0.0514(6) Uani 1 1 d .
H13A H 0.7910 0.3114 0.1182 0.062 Uiso 1 1 calc R
C14 C 0.9109(2) -0.1134(3) 0.40911(13) 0.0532(6) Uani 1 1 d .
H14A H 0.8770 -0.1265 0.3602 0.064 Uiso 1 1 calc R
H14B H 0.9828 -0.0738 0.4055 0.064 Uiso 1 1 calc R
C15 C 0.5887(2) 0.0143(2) 0.25837(13) 0.0457(6) Uani 1 1 d .
C16 C 0.8424(2) 0.4032(3) 0.28566(14) 0.0552(6) Uani 1 1 d .
H16A H 0.8708 0.3725 0.3308 0.066 Uiso 1 1 calc R
C17 C 0.7598(2) 0.2038(2) 0.44825(13) 0.0513(6) Uani 1 1 d .
C18 C 0.62777(19) 0.0320(2) 0.33345(12) 0.0438(5) Uani 1 1 d .
C19 C 0.8095(2) 0.1035(2) 0.40389(11) 0.0435(5) Uani 1 1 d .
H19A H 0.8780 0.1401 0.3881 0.052 Uiso 1 1 calc R
C20 C 0.6745(2) 0.0478(2) 0.21670(12) 0.0415(5) Uani 1 1 d .
C21 C 0.8401(2) -0.0206(2) 0.44874(12) 0.0465(6) Uani 1 1 d .
H21A H 0.8797 0.0046 0.4944 0.056 Uiso 1 1 calc R
H21B H 0.7730 -0.0653 0.4595 0.056 Uiso 1 1 calc R
C22 C 0.73363(19) 0.0747(2) 0.33677(11) 0.0389(5) Uani 1 1 d .
C23 C 0.83687(19) 0.3211(2) 0.22575(12) 0.0417(5) Uani 1 1 d .
N1 N 0.76724(15) 0.08189(17) 0.26494(9) 0.0387(4) Uani 1 1 d .
N2 N 0.7247(2) 0.2830(2) 0.48274(13) 0.0753(7) Uani 1 1 d .
O1 O 0.82329(18) -0.3106(2) 0.44374(10) 0.0721(6) Uani 1 1 d .
O2 O 0.96081(16) -0.22965(19) 0.52043(10) 0.0660(5) Uani 1 1 d .
O3 O 0.89559(15) 0.10220(18) 0.16858(9) 0.0609(5) Uani 1 1 d .
O4 O 0.96323(13) 0.14989(19) 0.29507(10) 0.0594(5) Uani 1 1 d .
S1 S 0.87870(5) 0.15807(6) 0.23719(3) 0.04514(17) Uani 1 1 d .
S2 S 0.54984(6) 0.00858(8) 0.40811(4) 0.0630(2) Uani 1 1 d .

loop_
_atom_site_aniso_label
_atom_site_aniso_U_11
_atom_site_aniso_U_22
_atom_site_aniso_U_33
_atom_site_aniso_U_23
_atom_site_aniso_U_13
_atom_site_aniso_U_12
C1 0.126(3) 0.090(2) 0.071(2) 0.0129(19) 0.009(2) -0.041(2)
C2 0.130(3) 0.0533(19) 0.136(4) 0.010(2) 0.032(3) 0.013(2)
C3 0.0592(19) 0.100(2) 0.065(2) -0.0215(18) -0.0218(16) 0.0056(17)
C4 0.115(3) 0.078(2) 0.067(2) 0.0184(17) -0.004(2) -0.013(2)
C5 0.087(2) 0.088(2) 0.0408(15) -0.0144(14) -0.0214(16) 0.0158(18)
C6 0.094(3) 0.089(2) 0.086(2) -0.0008(19) 0.027(2) -0.033(2)
C7 0.0665(18) 0.0627(17) 0.0566(17) 0.0197(14) 0.0115(14) 0.0047(14)
C8 0.0600(17) 0.0481(15) 0.083(2) 0.0056(15) 0.0211(15) -0.0053(13)
C9 0.0457(15) 0.087(2) 0.0639(19) -0.0208(16) -0.0055(14) 0.0018(14)
C10 0.0729(19) 0.0583(15) 0.0349(13) -0.0037(11) 0.0000(12) 0.0078(13)
C11 0.0692(19) 0.0529(16) 0.0668(19) -0.0146(14) 0.0118(15) -0.0126(14)
C12 0.0637(18) 0.0608(16) 0.0523(16) 0.0015(13) 0.0146(13) 0.0047(14)
C13 0.0572(16) 0.0599(16) 0.0384(13) 0.0039(11) 0.0118(11) 0.0008(12)
C14 0.0519(15) 0.0666(16) 0.0421(14) 0.0052(12) 0.0090(11) 0.0011(12)
C15 0.0414(13) 0.0539(14) 0.0407(13) -0.0091(10) -0.0021(11) 0.0059(11)
C16 0.0574(16) 0.0619(16) 0.0461(15) -0.0052(12) 0.0022(12) -0.0108(13)
C17 0.0713(18) 0.0494(14) 0.0315(12) -0.0012(11) -0.0055(12) -0.0033(12)
C18 0.0418(13) 0.0531(13) 0.0370(12) -0.0062(10) 0.0065(10) -0.0014(11)
C19 0.0486(14) 0.0500(13) 0.0315(12) -0.0006(10) 0.0012(10) -0.0080(11)
C20 0.0490(14) 0.0402(12) 0.0341(12) -0.0039(9) -0.0031(10) 0.0085(10)
C21 0.0517(14) 0.0552(14) 0.0321(12) 0.0026(10) 0.0006(10) -0.0023(11)
C22 0.0450(13) 0.0424(12) 0.0293(11) -0.0029(9) 0.0036(9) -0.0008(10)
C23 0.0383(12) 0.0471(13) 0.0405(12) 0.0037(10) 0.0087(10) -0.0048(10)
N1 0.0422(10) 0.0451(10) 0.0287(9) -0.0002(8) 0.0023(8) -0.0007(8)
N2 0.111(2) 0.0636(15) 0.0503(14) -0.0145(12) 0.0015(14) 0.0068(15)
O1 0.0878(15) 0.0720(13) 0.0551(12) -0.0004(10) -0.0022(11) -0.0263(11)
O2 0.0677(13) 0.0697(12) 0.0573(12) 0.0127(10) -0.0121(10) -0.0067(10)
O3 0.0699(12) 0.0682(12) 0.0482(10) -0.0008(9) 0.0258(9) 0.0121(9)
O4 0.0378(9) 0.0841(13) 0.0559(11) 0.0166(10) 0.0021(8) 0.0042(9)
S1 0.0429(3) 0.0552(4) 0.0387(3) 0.0051(3) 0.0112(2) 0.0051(3)
S2 0.0554(4) 0.0847(5) 0.0516(4) -0.0112(3) 0.0209(3) -0.0149(4)

loop_
_atom_type_symbol
_atom_type_description
_atom_type_scat_dispersion_real
_atom_type_scat_dispersion_imag
_atom_type_scat_source
C C 0.0033 0.0016 'International Tables Vol C Tables 4.2.6.8 and 6.1.1.4'
H H 0.0000 0.0000 'International Tables Vol C Tables 4.2.6.8 and 6.1.1.4'
N N 0.0061 0.0033 'International Tables Vol C Tables 4.2.6.8 and 6.1.1.4'
O O 0.0106 0.0060 'International Tables Vol C Tables 4.2.6.8 and 6.1.1.4'
S S 0.1246 0.1234 'International Tables Vol C Tables 4.2.6.8 and 6.1.1.4'

loop_
_geom_angle_atom_site_label_1
_geom_angle_atom_site_label_2
_geom_angle_atom_site_label_3
_geom_angle
O1 C1 C4 106.1(3)
O1 C1 H1A 110.5
C4 C1 H1A 110.5
O1 C1 H1B 110.5
C4 C1 H1B 110.5
H1A C1 H1B 108.7
C8 C2 H2A 109.5
C8 C2 H2B 109.5
H2A C2 H2B 109.5
C8 C2 H2C 109.5
H2A C2 H2C 109.5
H2B C2 H2C 109.5
C9 C3 C5 120.8(3)
C9 C3 H3A 119.6
C5 C3 H3A 119.6
O2 C4 C1 105.3(3)
O2 C4 H4A 110.7
C1 C4 H4A 110.7
O2 C4 H4B 110.7
C1 C4 H4B 110.7
H4A C4 H4B 108.8
C10 C5 C3 122.4(3)
C10 C5 H5A 118.8
C3 C5 H5A 118.8
S2 C6 H6A 109.5
S2 C6 H6B 109.5
H6A C6 H6B 109.5
S2 C6 H6C 109.5
H6A C6 H6C 109.5
H6B C6 H6C 109.5
C8 C7 C13 121.3(3)
C8 C7 H7A 119.3
C13 C7 H7A 119.3
C11 C8 C7 118.9(3)
C11 C8 C2 120.5(3)
C7 C8 C2 120.6(3)
C3 C9 C15 118.5(3)
C3 C9 H9A 120.7
C15 C9 H9A 120.7
C5 C10 C20 116.6(3)
C5 C10 H10A 121.7
C20 C10 H10A 121.7
C8 C11 C16 121.1(3)
C8 C11 H11A 119.4
C16 C11 H11A 119.4
O2 C12 O1 105.7(2)
O2 C12 C14 111.2(2)
O1 C12 C14 109.7(2)
O2 C12 H12A 110.0
O1 C12 H12A 110.0
C14 C12 H12A 110.0
C23 C13 C7 118.6(2)
C23 C13 H13A 120.7
C7 C13 H13A 120.7
C12 C14 C21 112.8(2)
C12 C14 H14A 109.0
C21 C14 H14A 109.0
C12 C14 H14B 109.0
C21 C14 H14B 109.0
H14A C14 H14B 107.8
C20 C15 C9 120.0(2)
C20 C15 C18 107.7(2)
C9 C15 C18 132.2(2)
C11 C16 C23 119.6(3)
C11 C16 H16A 120.2
C23 C16 H16A 120.2
N2 C17 C19 177.8(3)
C22 C18 C15 108.4(2)
C22 C18 S2 125.61(18)
C15 C18 S2 125.92(18)
C17 C19 C22 110.1(2)
C17 C19 C21 111.24(19)
C22 C19 C21 112.58(19)
C17 C19 H19A 107.6
C22 C19 H19A 107.6
C21 C19 H19A 107.6
C15 C20 C10 121.7(2)
C15 C20 N1 107.66(19)
C10 C20 N1 130.7(2)
C14 C21 C19 112.00(19)
C14 C21 H21A 109.2
C19 C21 H21A 109.2
C14 C21 H21B 109.2
C19 C21 H21B 109.2
H21A C21 H21B 107.9
C18 C22 N1 108.77(19)
C18 C22 C19 127.5(2)
N1 C22 C19 123.59(19)
C13 C23 C16 120.5(2)
C13 C23 S1 120.45(19)
C16 C23 S1 119.03(19)
C20 N1 C22 107.34(18)
C20 N1 S1 122.57(15)
C22 N1 S1 127.75(15)
C12 O1 C1 107.1(2)
C4 O2 C12 105.9(2)
O4 S1 O3 119.90(11)
O4 S1 N1 106.94(10)
O3 S1 N1 105.64(10)
O4 S1 C23 109.32(12)
O3 S1 C23 109.66(11)
N1 S1 C23 104.14(10)
C18 S2 C6 101.20(14)

loop_
_geom_bond_atom_site_label_1
_geom_bond_atom_site_label_2
_geom_bond_distance
C1 O1 1.415(4)
C1 C4 1.470(5)
C1 H1A 0.9700
C1 H1B 0.9700
C2 C8 1.509(4)
C2 H2A 0.9600
C2 H2B 0.9600
C2 H2C 0.9600
C3 C9 1.367(4)
C3 C5 1.382(5)
C3 H3A 0.9300
C4 O2 1.402(4)
C4 H4A 0.9700
C4 H4B 0.9700
C5 C10 1.379(4)
C5 H5A 0.9300
C6 S2 1.800(3)
C6 H6A 0.9600
C6 H6B 0.9600
C6 H6C 0.9600
C7 C8 1.380(4)
C7 C13 1.386(4)
C7 H7A 0.9300
C8 C11 1.370(4)
C9 C15 1.395(3)
C9 H9A 0.9300
C10 C20 1.393(3)
C10 H10A 0.9300
C11 C16 1.372(4)
C11 H11A 0.9300
C12 O2 1.411(3)
C12 O1 1.414(3)
C12 C14 1.507(4)
C12 H12A 0.9800
C13 C23 1.381(3)
C13 H13A 0.9300
C14 C21 1.510(3)
C14 H14A 0.9700
C14 H14B 0.9700
C15 C20 1.391(3)
C15 C18 1.440(3)
C16 C23 1.386(3)
C16 H16A 0.9300
C17 N2 1.136(3)
C17 C19 1.473(3)
C18 C22 1.354(3)
C18 S2 1.757(2)
C19 C22 1.509(3)
C19 C21 1.542(3)
C19 H19A 0.9800
C20 N1 1.418(3)
C21 H21A 0.9700
C21 H21B 0.9700
C22 N1 1.425(3)
C23 S1 1.747(2)
N1 S1 1.6793(19)
O3 S1 1.4224(18)
O4 S1 1.4200(18)

loop_
_geom_torsion_atom_site_label_1
_geom_torsion_atom_site_label_2
_geom_torsion_atom_site_label_3
_geom_torsion_atom_site_label_4
_geom_torsion
O1 C1 C4 O2 13.1(4)
C9 C3 C5 C10 0.4(5)
C13 C7 C8 C11 0.4(4)
C13 C7 C8 C2 -177.8(3)
C5 C3 C9 C15 0.0(5)
C3 C5 C10 C20 0.4(4)
C7 C8 C11 C16 0.0(4)
C2 C8 C11 C16 178.3(3)
C8 C7 C13 C23 -0.6(4)
O2 C12 C14 C21 -50.7(3)
O1 C12 C14 C21 66.0(3)
C3 C9 C15 C20 -1.1(4)
C3 C9 C15 C18 179.8(3)
C8 C11 C16 C23 -0.4(4)
C20 C15 C18 C22 0.0(3)
C9 C15 C18 C22 179.2(3)
C20 C15 C18 S2 177.67(18)
C9 C15 C18 S2 -3.2(4)
N2 C17 C19 C22 -136(7)
N2 C17 C19 C21 99(7)
C9 C15 C20 C10 2.0(4)
C18 C15 C20 C10 -178.7(2)
C9 C15 C20 N1 -177.4(2)
C18 C15 C20 N1 1.8(3)
C5 C10 C20 C15 -1.6(4)
C5 C10 C20 N1 177.7(2)
C12 C14 C21 C19 -170.4(2)
C17 C19 C21 C14 -168.8(2)
C22 C19 C21 C14 67.1(3)
C15 C18 C22 N1 -1.8(3)
S2 C18 C22 N1 -179.52(17)
C15 C18 C22 C19 -178.4(2)
S2 C18 C22 C19 3.9(4)
C17 C19 C22 C18 -58.1(3)
C21 C19 C22 C18 66.6(3)
C17 C19 C22 N1 125.8(2)
C21 C19 C22 N1 -109.4(2)
C7 C13 C23 C16 0.3(4)
C7 C13 C23 S1 177.8(2)
C11 C16 C23 C13 0.2(4)
C11 C16 C23 S1 -177.4(2)
C15 C20 N1 C22 -2.9(2)
C10 C20 N1 C22 177.7(2)
C15 C20 N1 S1 -166.79(16)
C10 C20 N1 S1 13.9(3)
C18 C22 N1 C20 3.0(2)
C19 C22 N1 C20 179.68(19)
C18 C22 N1 S1 165.73(17)
C19 C22 N1 S1 -17.6(3)
O2 C12 O1 C1 -23.8(3)
C14 C12 O1 C1 -143.8(3)
C4 C1 O1 C12 6.5(4)
C1 C4 O2 C12 -27.8(4)
O1 C12 O2 C4 32.3(3)
C14 C12 O2 C4 151.4(3)
C20 N1 S1 O4 -167.07(17)
C22 N1 S1 O4 32.5(2)
C20 N1 S1 O3 -38.28(19)
C22 N1 S1 O3 161.33(18)
C20 N1 S1 C23 77.25(18)
C22 N1 S1 C23 -83.1(2)
C13 C23 S1 O4 151.68(19)
C16 C23 S1 O4 -30.7(2)
C13 C23 S1 O3 18.3(2)
C16 C23 S1 O3 -164.05(19)
C13 C23 S1 N1 -94.3(2)
C16 C23 S1 N1 83.3(2)
C22 C18 S2 C6 -113.9(2)
C15 C18 S2 C6 68.8(2)
